data_7003044
loop_
_publ_author_name
'Ollagnier, Cecile M. A.'
'Perera, Sarath D.'
'Fitchett, Christopher M.'
'Draper, Sylvia M.'

_publ_section_title
;
 Rhodium and palladium complexes of a pyridyl-centred polyphenylene
 derivative
;
_journal_issue 2
_journal_name_full 'Dalton Transactions'
_journal_page_first 283
_journal_page_last 290
_journal_paper_doi 10.1039/b709818a
_journal_year 2008
_chemical_formula_moiety 'C34 H24 N2, C H2 Cl2'
_chemical_formula_sum 'C35 H26 Cl2 N2'
_chemical_formula_weight 545.48
_chemical_name_systematic
;
?
;
_space_group_IT_number 43
_symmetry_cell_setting orthorhombic
_symmetry_space_group_name_Hall 'F 2 -2d'
_symmetry_space_group_name_H-M 'F d d 2'
_atom_sites_solution_hydrogens geom
_atom_sites_solution_primary direct
_atom_sites_solution_secondary difmap
_audit_creation_method SHELXL-97
_cell_angle_alpha 90.00
_cell_angle_beta 90.00
_cell_angle_gamma 90.00
_cell_formula_units_Z 16
_cell_length_a 25.057(3)
_cell_length_b 43.374(4)
_cell_length_c 10.3758(10)
_cell_measurement_reflns_used 1607
_cell_measurement_temperature 153(2)
_cell_measurement_theta_max 17.80
_cell_measurement_theta_min 2.18
_cell_volume 11277(2)
_computing_cell_refinement 'Bruker SMART'
_computing_data_collection 'Bruker SMART'
_computing_data_reduction 'Bruker SAINT'
_computing_molecular_graphics 'Bruker SHELXTL'
_computing_publication_material 'Bruker SHELXTL'
_computing_structure_refinement 'SHELXL-97 (Sheldrick, 1997)'
_computing_structure_solution 'SHELXS-97 (Sheldrick, 1990)'
_diffrn_ambient_temperature 153(2)
_diffrn_measured_fraction_theta_full 1.000
_diffrn_measured_fraction_theta_max 1.000
_diffrn_measurement_device_type 'CCD area detector'
_diffrn_measurement_method 'phi and omega scans'
_diffrn_radiation_monochromator graphite
_diffrn_radiation_source 'fine-focus sealed tube'
_diffrn_radiation_type MoK\a
_diffrn_radiation_wavelength 0.71073
_diffrn_reflns_av_R_equivalents 0.1035
_diffrn_reflns_av_sigmaI/netI 0.0909
_diffrn_reflns_limit_h_max 29
_diffrn_reflns_limit_h_min -29
_diffrn_reflns_limit_k_max 51
_diffrn_reflns_limit_k_min -51
_diffrn_reflns_limit_l_max 12
_diffrn_reflns_limit_l_min -12
_diffrn_reflns_number 22078
_diffrn_reflns_theta_full 25.00
_diffrn_reflns_theta_max 25.00
_diffrn_reflns_theta_min 1.88
_exptl_absorpt_coefficient_mu 0.257
_exptl_absorpt_correction_T_max 0.9268
_exptl_absorpt_correction_T_min 0.9041
_exptl_absorpt_correction_type none
_exptl_crystal_colour 'pale yellow'
_exptl_crystal_density_diffrn 1.285
_exptl_crystal_density_meas 0
_exptl_crystal_density_method 'not measured'
_exptl_crystal_description prism
_exptl_crystal_F_000 4544
_exptl_crystal_size_max 0.40
_exptl_crystal_size_mid 0.30
_exptl_crystal_size_min 0.30
_refine_diff_density_max 0.248
_refine_diff_density_min -0.265
_refine_diff_density_rms 0.055
_refine_ls_abs_structure_details 'Flack H D (1983), Acta Cryst. A39, 876-881'
_refine_ls_abs_structure_Flack 0.00(10)
_refine_ls_extinction_method none
_refine_ls_goodness_of_fit_ref 0.998
_refine_ls_hydrogen_treatment constr
_refine_ls_matrix_type full
_refine_ls_number_parameters 352
_refine_ls_number_reflns 4968
_refine_ls_number_restraints 1
_refine_ls_restrained_S_all 0.998
_refine_ls_R_factor_all 0.1100
_refine_ls_R_factor_gt 0.0602
_refine_ls_shift/su_max 0.023
_refine_ls_shift/su_mean 0.003
_refine_ls_structure_factor_coef Fsqd
_refine_ls_weighting_details 'calc w=1/[\s^2^(Fo^2^)+(0.0667P)^2^+0.0000P] where P=(Fo^2^+2Fc^2^)/3'
_refine_ls_weighting_scheme calc
_refine_ls_wR_factor_gt 0.1223
_refine_ls_wR_factor_ref 0.1423
_reflns_number_gt 3184
_reflns_number_total 4968
_reflns_threshold_expression >2sigma(I)
_cod_data_source_file b709818a.txt
_cod_data_source_block 2
_cod_depositor_comments
;
The following automatic conversions were performed:
'_symmetry_cell_setting' value 'Orthorhombic' changed to 'orthorhombic'
according to '/home/saulius/struct/CIF-dictionaries/cif_core.dic'
dictionary named 'cif_core.dic' version 2.4.1 from 2010-06-29.

Automatic conversion script
Id: cif_fix_enum 1527 2010-12-29 10:47:43Z saulius 
;
_cod_original_cell_volume 11276.7(19)
_cod_original_sg_symbol_Hall F2-2d
_cod_original_sg_symbol_H-M Fdd2
_cod_database_code 7003044

loop_
_symmetry_equiv_pos_as_xyz
'x, y, z'
'-x, -y, z'
'x+1/4, -y+1/4, z+1/4'
'-x+1/4, y+1/4, z+1/4'
'x, y+1/2, z+1/2'
'-x, -y+1/2, z+1/2'
'x+1/4, -y+3/4, z+3/4'
'-x+1/4, y+3/4, z+3/4'
'x+1/2, y, z+1/2'
'-x+1/2, -y, z+1/2'
'x+3/4, -y+1/4, z+3/4'
'-x+3/4, y+1/4, z+3/4'
'x+1/2, y+1/2, z'
'-x+1/2, -y+1/2, z'
'x+3/4, -y+3/4, z+1/4'
'-x+3/4, y+3/4, z+1/4'

loop_
_atom_site_label
_atom_site_type_symbol
_atom_site_fract_x
_atom_site_fract_y
_atom_site_fract_z
_atom_site_U_iso_or_equiv
_atom_site_adp_type
_atom_site_occupancy
_atom_site_symmetry_multiplicity
_atom_site_calc_flag
_atom_site_refinement_flags
_atom_site_disorder_assembly
_atom_site_disorder_group
N1 N 0.48957(14) 0.87333(7) 0.7202(4) 0.0372(9) Uani 1 1 d . . .
C2 C 0.50247(16) 0.84322(9) 0.7227(4) 0.0335(11) Uani 1 1 d . . .
C3 C 0.46998(15) 0.82053(8) 0.6658(4) 0.0289(10) Uani 1 1 d . . .
C4 C 0.42138(16) 0.82972(8) 0.6112(4) 0.0282(10) Uani 1 1 d . . .
C5 C 0.40725(15) 0.86113(9) 0.6110(4) 0.0290(10) Uani 1 1 d . . .
C6 C 0.44404(16) 0.88224(8) 0.6626(4) 0.0317(10) Uani 1 1 d . . .
C7 C 0.55263(17) 0.83580(9) 0.7931(5) 0.0342(11) Uani 1 1 d . . .
N8 N 0.59587(17) 0.85191(9) 0.7560(4) 0.0545(12) Uani 1 1 d . . .
C9 C 0.6416(2) 0.84623(12) 0.8222(6) 0.0607(16) Uani 1 1 d . . .
H9A H 0.6725 0.8575 0.7976 0.073 Uiso 1 1 calc R . .
C10 C 0.6469(2) 0.82605(12) 0.9193(6) 0.0578(15) Uani 1 1 d . . .
H10A H 0.6803 0.8227 0.9599 0.069 Uiso 1 1 calc R . .
C11 C 0.6002(2) 0.80989(10) 0.9592(5) 0.0542(14) Uani 1 1 d . . .
H11A H 0.6011 0.7961 1.0301 0.065 Uiso 1 1 calc R . .
C12 C 0.55435(18) 0.81492(9) 0.8925(5) 0.0411(12) Uani 1 1 d . . .
H12A H 0.5230 0.8038 0.9149 0.049 Uiso 1 1 calc R . .
C13 C 0.48826(16) 0.78752(8) 0.6637(4) 0.0305(10) Uani 1 1 d . . .
C14 C 0.45914(17) 0.76452(9) 0.7257(4) 0.0365(11) Uani 1 1 d . . .
H14A H 0.4275 0.7697 0.7714 0.044 Uiso 1 1 calc R . .
C15 C 0.47600(18) 0.73413(9) 0.7210(4) 0.0394(12) Uani 1 1 d . . .
H15A H 0.4563 0.7186 0.7644 0.047 Uiso 1 1 calc R . .
C16 C 0.52149(19) 0.72653(10) 0.6532(5) 0.0410(12) Uani 1 1 d . . .
H16A H 0.5326 0.7056 0.6483 0.049 Uiso 1 1 calc R . .
C17 C 0.55057(18) 0.74898(10) 0.5930(5) 0.0422(12) Uani 1 1 d . . .
H17A H 0.5821 0.7436 0.5475 0.051 Uiso 1 1 calc R . .
C18 C 0.53450(17) 0.77955(9) 0.5978(4) 0.0332(11) Uani 1 1 d . . .
H18A H 0.5551 0.7950 0.5561 0.040 Uiso 1 1 calc R . .
C19 C 0.38541(16) 0.80605(8) 0.5524(4) 0.0274(10) Uani 1 1 d . . .
C20 C 0.33402(17) 0.80167(9) 0.6010(5) 0.0346(11) Uani 1 1 d . . .
H20A H 0.3217 0.8138 0.6711 0.042 Uiso 1 1 calc R . .
C21 C 0.30111(18) 0.77956(10) 0.5471(5) 0.0420(12) Uani 1 1 d . . .
H21A H 0.2658 0.7770 0.5783 0.050 Uiso 1 1 calc R . .
C22 C 0.31960(17) 0.76131(10) 0.4480(5) 0.0406(12) Uani 1 1 d . . .
H22A H 0.2974 0.7456 0.4136 0.049 Uiso 1 1 calc R . .
C23 C 0.37032(17) 0.76574(9) 0.3983(5) 0.0364(11) Uani 1 1 d . . .
H23A H 0.3828 0.7535 0.3285 0.044 Uiso 1 1 calc R . .
C24 C 0.40246(15) 0.78818(9) 0.4518(4) 0.0293(10) Uani 1 1 d . . .
H24A H 0.4373 0.7913 0.4180 0.035 Uiso 1 1 calc R . .
C25 C 0.35473(16) 0.87159(9) 0.5580(5) 0.0306(10) Uani 1 1 d . . .
C26 C 0.31883(17) 0.88556(9) 0.6451(5) 0.0420(12) Uani 1 1 d . . .
H26A H 0.3284 0.8887 0.7327 0.050 Uiso 1 1 calc R . .
C27 C 0.26889(19) 0.89464(10) 0.5989(6) 0.0517(15) Uani 1 1 d . . .
H27A H 0.2440 0.9040 0.6558 0.062 Uiso 1 1 calc R . .
C28 C 0.25549(18) 0.89016(10) 0.4728(6) 0.0538(15) Uani 1 1 d . . .
H28A H 0.2215 0.8967 0.4429 0.065 Uiso 1 1 calc R . .
C29 C 0.29055(18) 0.87633(10) 0.3875(5) 0.0437(12) Uani 1 1 d . . .
H29A H 0.2807 0.8731 0.3002 0.052 Uiso 1 1 calc R . .
C30 C 0.34039(16) 0.86725(9) 0.4321(5) 0.0347(11) Uani 1 1 d . . .
H30A H 0.3649 0.8579 0.3743 0.042 Uiso 1 1 calc R . .
C31 C 0.43618(15) 0.91660(8) 0.6558(5) 0.0327(11) Uani 1 1 d . . .
C32 C 0.44356(18) 0.93410(10) 0.7654(5) 0.0447(13) Uani 1 1 d . . .
H32A H 0.4517 0.9244 0.8452 0.054 Uiso 1 1 calc R . .
C33 C 0.4389(2) 0.96622(12) 0.7582(6) 0.0620(16) Uani 1 1 d . . .
H33A H 0.4428 0.9786 0.8331 0.074 Uiso 1 1 calc R . .
C34 C 0.42853(19) 0.97965(11) 0.6385(8) 0.0646(18) Uani 1 1 d . . .
H34A H 0.4260 1.0015 0.6325 0.078 Uiso 1 1 calc R . .
C35 C 0.42200(19) 0.96267(11) 0.5320(6) 0.0522(14) Uani 1 1 d . . .
H35A H 0.4148 0.9723 0.4516 0.063 Uiso 1 1 calc R . .
C36 C 0.42584(17) 0.93076(10) 0.5407(5) 0.0402(12) Uani 1 1 d . . .
H36A H 0.4212 0.9186 0.4654 0.048 Uiso 1 1 calc R . .
Cl42 Cl 0.39304(6) 0.82380(4) 0.93498(16) 0.0775(5) Uani 1 1 d . . .
Cl41 Cl 0.32761(7) 0.80778(4) 1.15450(17) 0.0897(6) Uani 1 1 d . . .
C40 C 0.3288(2) 0.82181(13) 0.9970(6) 0.0683(17) Uani 1 1 d . . .
H40A H 0.3069 0.8082 0.9415 0.082 Uiso 1 1 calc R . .
H40B H 0.3126 0.8426 0.9953 0.082 Uiso 1 1 calc R . .

loop_
_atom_site_aniso_label
_atom_site_aniso_U_11
_atom_site_aniso_U_22
_atom_site_aniso_U_33
_atom_site_aniso_U_23
_atom_site_aniso_U_13
_atom_site_aniso_U_12
N1 0.034(2) 0.0195(18) 0.058(3) -0.0015(17) -0.009(2) -0.0019(15)
C2 0.031(2) 0.024(2) 0.046(3) -0.001(2) -0.002(2) -0.0014(19)
C3 0.026(2) 0.024(2) 0.037(3) 0.001(2) -0.003(2) -0.0027(17)
C4 0.029(2) 0.023(2) 0.033(3) -0.0029(18) 0.0021(19) -0.0048(18)
C5 0.022(2) 0.027(2) 0.038(3) 0.0000(19) 0.001(2) -0.0016(17)
C6 0.028(2) 0.023(2) 0.044(3) -0.005(2) -0.001(2) -0.0008(18)
C7 0.034(3) 0.023(2) 0.045(3) -0.004(2) -0.007(2) -0.0014(19)
N8 0.048(3) 0.047(2) 0.069(3) 0.001(2) -0.014(2) -0.010(2)
C9 0.041(3) 0.061(4) 0.081(5) -0.003(3) -0.019(3) -0.009(3)
C10 0.045(3) 0.054(3) 0.075(4) -0.007(3) -0.027(3) 0.007(3)
C11 0.070(4) 0.039(3) 0.053(3) 0.004(3) -0.020(3) 0.014(3)
C12 0.038(3) 0.032(2) 0.053(3) -0.003(2) -0.001(3) -0.003(2)
C13 0.031(2) 0.022(2) 0.038(3) 0.000(2) -0.010(2) -0.0014(17)
C14 0.036(3) 0.031(3) 0.042(3) 0.002(2) 0.002(2) 0.001(2)
C15 0.043(3) 0.025(2) 0.049(3) 0.006(2) -0.007(3) -0.008(2)
C16 0.045(3) 0.023(2) 0.055(3) -0.006(2) -0.004(3) 0.003(2)
C17 0.033(3) 0.040(3) 0.053(3) -0.005(2) 0.003(2) 0.010(2)
C18 0.032(3) 0.025(2) 0.043(3) 0.002(2) -0.003(2) -0.0040(19)
C19 0.024(2) 0.018(2) 0.040(3) 0.0008(19) -0.005(2) -0.0016(16)
C20 0.033(3) 0.022(2) 0.048(3) 0.001(2) 0.006(2) -0.0002(18)
C21 0.029(3) 0.036(3) 0.061(4) 0.003(3) 0.004(2) -0.015(2)
C22 0.041(3) 0.032(2) 0.049(3) -0.008(2) -0.005(2) -0.018(2)
C23 0.035(3) 0.031(2) 0.043(3) -0.003(2) -0.002(2) -0.0004(19)
C24 0.023(2) 0.024(2) 0.040(3) 0.000(2) 0.001(2) -0.0022(17)
C25 0.023(2) 0.018(2) 0.051(3) -0.0039(19) 0.001(2) -0.0029(17)
C26 0.040(3) 0.028(2) 0.058(3) -0.013(2) 0.000(3) -0.003(2)
C27 0.035(3) 0.033(3) 0.087(5) -0.023(3) 0.004(3) 0.002(2)
C28 0.027(3) 0.029(3) 0.105(5) -0.005(3) -0.020(3) 0.003(2)
C29 0.042(3) 0.037(3) 0.052(3) 0.007(2) -0.022(3) -0.008(2)
C30 0.029(2) 0.032(2) 0.043(3) 0.004(2) -0.002(2) -0.0036(19)
C31 0.017(2) 0.024(2) 0.057(3) -0.003(2) -0.003(2) -0.0028(17)
C32 0.047(3) 0.031(3) 0.056(4) -0.002(2) 0.004(3) 0.000(2)
C33 0.058(4) 0.039(3) 0.089(5) -0.014(3) -0.006(3) 0.005(3)
C34 0.035(3) 0.027(3) 0.131(6) -0.006(4) -0.012(4) 0.005(2)
C35 0.042(3) 0.037(3) 0.077(4) 0.008(3) -0.013(3) -0.011(2)
C36 0.032(3) 0.026(2) 0.062(4) -0.003(2) -0.012(2) -0.0023(19)
Cl42 0.0837(11) 0.0734(9) 0.0755(12) 0.0006(8) 0.0094(9) 0.0351(8)
Cl41 0.0899(12) 0.1122(13) 0.0670(11) 0.0077(10) -0.0054(9) 0.0322(10)
C40 0.066(4) 0.054(3) 0.084(5) 0.001(3) -0.010(3) 0.019(3)

loop_
_atom_type_symbol
_atom_type_description
_atom_type_scat_dispersion_real
_atom_type_scat_dispersion_imag
_atom_type_scat_source
C C 0.0033 0.0016 'International Tables Vol C Tables 4.2.6.8 and 6.1.1.4'
H H 0.0000 0.0000 'International Tables Vol C Tables 4.2.6.8 and 6.1.1.4'
N N 0.0061 0.0033 'International Tables Vol C Tables 4.2.6.8 and 6.1.1.4'
Cl Cl 0.1484 0.1585 'International Tables Vol C Tables 4.2.6.8 and 6.1.1.4'

loop_
_geom_angle_atom_site_label_1
_geom_angle_atom_site_label_2
_geom_angle_atom_site_label_3
_geom_angle
_geom_angle_site_symmetry_1
_geom_angle_site_symmetry_3
_geom_angle_publ_flag
C2 N1 C6 119.5(3) . . ?
N1 C2 C3 122.1(4) . . ?
N1 C2 C7 115.0(4) . . ?
C3 C2 C7 122.9(4) . . ?
C4 C3 C2 118.2(3) . . ?
C4 C3 C13 122.0(3) . . ?
C2 C3 C13 119.7(3) . . ?
C3 C4 C5 119.6(3) . . ?
C3 C4 C19 119.6(3) . . ?
C5 C4 C19 120.8(4) . . ?
C6 C5 C4 117.7(4) . . ?
C6 C5 C25 121.3(3) . . ?
C4 C5 C25 121.0(3) . . ?
N1 C6 C5 122.6(3) . . ?
N1 C6 C31 114.6(3) . . ?
C5 C6 C31 122.8(4) . . ?
N8 C7 C12 122.2(4) . . ?
N8 C7 C2 115.3(4) . . ?
C12 C7 C2 122.5(4) . . ?
C7 N8 C9 116.1(4) . . ?
C10 C9 N8 125.5(5) . . ?
C10 C9 H9A 117.3 . . ?
N8 C9 H9A 117.3 . . ?
C9 C10 C11 117.3(5) . . ?
C9 C10 H10A 121.4 . . ?
C11 C10 H10A 121.4 . . ?
C12 C11 C10 117.9(5) . . ?
C12 C11 H11A 121.1 . . ?
C10 C11 H11A 121.1 . . ?
C11 C12 C7 121.0(4) . . ?
C11 C12 H12A 119.5 . . ?
C7 C12 H12A 119.5 . . ?
C18 C13 C14 119.1(4) . . ?
C18 C13 C3 119.9(4) . . ?
C14 C13 C3 121.0(4) . . ?
C15 C14 C13 120.4(4) . . ?
C15 C14 H14A 119.8 . . ?
C13 C14 H14A 119.8 . . ?
C16 C15 C14 119.8(4) . . ?
C16 C15 H15A 120.1 . . ?
C14 C15 H15A 120.1 . . ?
C17 C16 C15 120.2(4) . . ?
C17 C16 H16A 119.9 . . ?
C15 C16 H16A 119.9 . . ?
C16 C17 C18 120.7(4) . . ?
C16 C17 H17A 119.7 . . ?
C18 C17 H17A 119.7 . . ?
C17 C18 C13 119.9(4) . . ?
C17 C18 H18A 120.1 . . ?
C13 C18 H18A 120.1 . . ?
C24 C19 C20 119.1(4) . . ?
C24 C19 C4 120.8(4) . . ?
C20 C19 C4 120.1(4) . . ?
C21 C20 C19 119.9(4) . . ?
C21 C20 H20A 120.1 . . ?
C19 C20 H20A 120.1 . . ?
C22 C21 C20 120.0(4) . . ?
C22 C21 H21A 120.0 . . ?
C20 C21 H21A 120.0 . . ?
C21 C22 C23 120.4(4) . . ?
C21 C22 H22A 119.8 . . ?
C23 C22 H22A 119.8 . . ?
C24 C23 C22 118.9(4) . . ?
C24 C23 H23A 120.5 . . ?
C22 C23 H23A 120.5 . . ?
C19 C24 C23 121.6(4) . . ?
C19 C24 H24A 119.2 . . ?
C23 C24 H24A 119.2 . . ?
C30 C25 C26 120.2(4) . . ?
C30 C25 C5 122.7(4) . . ?
C26 C25 C5 117.1(4) . . ?
C27 C26 C25 118.2(5) . . ?
C27 C26 H26A 120.9 . . ?
C25 C26 H26A 120.9 . . ?
C28 C27 C26 120.6(5) . . ?
C28 C27 H27A 119.7 . . ?
C26 C27 H27A 119.7 . . ?
C27 C28 C29 121.2(4) . . ?
C27 C28 H28A 119.4 . . ?
C29 C28 H28A 119.4 . . ?
C28 C29 C30 118.8(5) . . ?
C28 C29 H29A 120.6 . . ?
C30 C29 H29A 120.6 . . ?
C25 C30 C29 121.0(4) . . ?
C25 C30 H30A 119.5 . . ?
C29 C30 H30A 119.5 . . ?
C36 C31 C32 119.9(4) . . ?
C36 C31 C6 120.7(4) . . ?
C32 C31 C6 119.3(4) . . ?
C31 C32 C33 119.5(5) . . ?
C31 C32 H32A 120.3 . . ?
C33 C32 H32A 120.3 . . ?
C32 C33 C34 118.6(5) . . ?
C32 C33 H33A 120.7 . . ?
C34 C33 H33A 120.7 . . ?
C35 C34 C33 121.9(5) . . ?
C35 C34 H34A 119.1 . . ?
C33 C34 H34A 119.1 . . ?
C34 C35 C36 119.1(5) . . ?
C34 C35 H35A 120.5 . . ?
C36 C35 H35A 120.5 . . ?
C31 C36 C35 121.1(5) . . ?
C31 C36 H36A 119.4 . . ?
C35 C36 H36A 119.4 . . ?
Cl42 C40 Cl41 112.3(3) . . ?
Cl42 C40 H40A 109.1 . . ?
Cl41 C40 H40A 109.1 . . ?
Cl42 C40 H40B 109.1 . . ?
Cl41 C40 H40B 109.1 . . ?
H40A C40 H40B 107.9 . . ?

loop_
_geom_bond_atom_site_label_1
_geom_bond_atom_site_label_2
_geom_bond_distance
_geom_bond_site_symmetry_2
_geom_bond_publ_flag
N1 C2 1.345(5) . ?
N1 C6 1.345(5) . ?
C2 C3 1.407(5) . ?
C2 C7 1.489(6) . ?
C3 C4 1.401(6) . ?
C3 C13 1.503(5) . ?
C4 C5 1.408(5) . ?
C4 C19 1.496(5) . ?
C5 C6 1.405(5) . ?
C5 C25 1.497(6) . ?
C6 C31 1.505(5) . ?
C7 N8 1.345(6) . ?
C7 C12 1.373(6) . ?
N8 C9 1.359(6) . ?
C9 C10 1.341(7) . ?
C9 H9A 0.9500 . ?
C10 C11 1.425(7) . ?
C10 H10A 0.9500 . ?
C11 C12 1.358(6) . ?
C11 H11A 0.9500 . ?
C12 H12A 0.9500 . ?
C13 C18 1.389(6) . ?
C13 C14 1.393(6) . ?
C14 C15 1.385(6) . ?
C14 H14A 0.9500 . ?
C15 C16 1.379(6) . ?
C15 H15A 0.9500 . ?
C16 C17 1.367(6) . ?
C16 H16A 0.9500 . ?
C17 C18 1.386(6) . ?
C17 H17A 0.9500 . ?
C18 H18A 0.9500 . ?
C19 C24 1.369(6) . ?
C19 C20 1.396(6) . ?
C20 C21 1.383(6) . ?
C20 H20A 0.9500 . ?
C21 C22 1.378(6) . ?
C21 H21A 0.9500 . ?
C22 C23 1.385(6) . ?
C22 H22A 0.9500 . ?
C23 C24 1.380(5) . ?
C23 H23A 0.9500 . ?
C24 H24A 0.9500 . ?
C25 C30 1.368(6) . ?
C25 C26 1.412(6) . ?
C26 C27 1.397(7) . ?
C26 H26A 0.9500 . ?
C27 C28 1.365(7) . ?
C27 H27A 0.9500 . ?
C28 C29 1.383(7) . ?
C28 H28A 0.9500 . ?
C29 C30 1.389(6) . ?
C29 H29A 0.9500 . ?
C30 H30A 0.9500 . ?
C31 C36 1.368(6) . ?
C31 C32 1.380(6) . ?
C32 C33 1.400(7) . ?
C32 H32A 0.9500 . ?
C33 C34 1.397(8) . ?
C33 H33A 0.9500 . ?
C34 C35 1.338(8) . ?
C34 H34A 0.9500 . ?
C35 C36 1.391(6) . ?
C35 H35A 0.9500 . ?
C36 H36A 0.9500 . ?
Cl42 C40 1.736(6) . ?
Cl41 C40 1.744(6) . ?
C40 H40A 0.9900 . ?
C40 H40B 0.9900 . ?

loop_
_geom_torsion_atom_site_label_1
_geom_torsion_atom_site_label_2
_geom_torsion_atom_site_label_3
_geom_torsion_atom_site_label_4
_geom_torsion
_geom_torsion_site_symmetry_1
_geom_torsion_site_symmetry_2
_geom_torsion_site_symmetry_3
_geom_torsion_site_symmetry_4
_geom_torsion_publ_flag
C6 N1 C2 C3 0.5(7) . . . . ?
C6 N1 C2 C7 -177.8(4) . . . . ?
N1 C2 C3 C4 -3.5(7) . . . . ?
C7 C2 C3 C4 174.7(4) . . . . ?
N1 C2 C3 C13 175.8(4) . . . . ?
C7 C2 C3 C13 -6.0(7) . . . . ?
C2 C3 C4 C5 2.0(6) . . . . ?
C13 C3 C4 C5 -177.3(4) . . . . ?
C2 C3 C4 C19 -178.8(4) . . . . ?
C13 C3 C4 C19 2.0(6) . . . . ?
C3 C4 C5 C6 2.2(6) . . . . ?
C19 C4 C5 C6 -177.1(4) . . . . ?
C3 C4 C5 C25 -177.7(4) . . . . ?
C19 C4 C5 C25 3.1(6) . . . . ?
C2 N1 C6 C5 4.0(7) . . . . ?
C2 N1 C6 C31 -175.0(4) . . . . ?
C4 C5 C6 N1 -5.3(7) . . . . ?
C25 C5 C6 N1 174.5(4) . . . . ?
C4 C5 C6 C31 173.6(4) . . . . ?
C25 C5 C6 C31 -6.6(7) . . . . ?
N1 C2 C7 N8 -52.8(6) . . . . ?
C3 C2 C7 N8 128.9(5) . . . . ?
N1 C2 C7 C12 124.7(5) . . . . ?
C3 C2 C7 C12 -53.6(6) . . . . ?
C12 C7 N8 C9 0.3(7) . . . . ?
C2 C7 N8 C9 177.8(4) . . . . ?
C7 N8 C9 C10 0.4(8) . . . . ?
N8 C9 C10 C11 -2.1(8) . . . . ?
C9 C10 C11 C12 3.1(7) . . . . ?
C10 C11 C12 C7 -2.5(7) . . . . ?
N8 C7 C12 C11 0.9(7) . . . . ?
C2 C7 C12 C11 -176.5(4) . . . . ?
C4 C3 C13 C18 116.9(5) . . . . ?
C2 C3 C13 C18 -62.4(6) . . . . ?
C4 C3 C13 C14 -62.2(6) . . . . ?
C2 C3 C13 C14 118.5(5) . . . . ?
C18 C13 C14 C15 -0.3(6) . . . . ?
C3 C13 C14 C15 178.9(4) . . . . ?
C13 C14 C15 C16 -0.9(7) . . . . ?
C14 C15 C16 C17 1.4(7) . . . . ?
C15 C16 C17 C18 -0.8(7) . . . . ?
C16 C17 C18 C13 -0.3(7) . . . . ?
C14 C13 C18 C17 0.9(6) . . . . ?
C3 C13 C18 C17 -178.3(4) . . . . ?
C3 C4 C19 C24 -59.7(6) . . . . ?
C5 C4 C19 C24 119.5(4) . . . . ?
C3 C4 C19 C20 119.4(5) . . . . ?
C5 C4 C19 C20 -61.3(6) . . . . ?
C24 C19 C20 C21 -0.3(6) . . . . ?
C4 C19 C20 C21 -179.4(4) . . . . ?
C19 C20 C21 C22 1.9(7) . . . . ?
C20 C21 C22 C23 -2.6(7) . . . . ?
C21 C22 C23 C24 1.7(7) . . . . ?
C20 C19 C24 C23 -0.7(6) . . . . ?
C4 C19 C24 C23 178.4(4) . . . . ?
C22 C23 C24 C19 0.0(6) . . . . ?
C6 C5 C25 C30 118.7(5) . . . . ?
C4 C5 C25 C30 -61.5(6) . . . . ?
C6 C5 C25 C26 -63.3(5) . . . . ?
C4 C5 C25 C26 116.5(4) . . . . ?
C30 C25 C26 C27 0.1(6) . . . . ?
C5 C25 C26 C27 -178.0(4) . . . . ?
C25 C26 C27 C28 -0.3(6) . . . . ?
C26 C27 C28 C29 0.6(7) . . . . ?
C27 C28 C29 C30 -0.7(7) . . . . ?
C26 C25 C30 C29 -0.2(6) . . . . ?
C5 C25 C30 C29 177.7(4) . . . . ?
C28 C29 C30 C25 0.5(6) . . . . ?
N1 C6 C31 C36 126.5(4) . . . . ?
C5 C6 C31 C36 -52.5(6) . . . . ?
N1 C6 C31 C32 -48.5(6) . . . . ?
C5 C6 C31 C32 132.5(5) . . . . ?
C36 C31 C32 C33 1.7(7) . . . . ?
C6 C31 C32 C33 176.8(4) . . . . ?
C31 C32 C33 C34 -1.9(8) . . . . ?
C32 C33 C34 C35 1.2(8) . . . . ?
C33 C34 C35 C36 -0.2(8) . . . . ?
C32 C31 C36 C35 -0.7(7) . . . . ?
C6 C31 C36 C35 -175.7(4) . . . . ?
C34 C35 C36 C31 0.0(7) . . . . ?

loop_
_cod_related_entry_id
_cod_related_entry_database
_cod_related_entry_code
1 ChemSpider 21119907
